data_9007975
loop_
_publ_author_name
'Anissa, H. A.'
'Brahim, A.'
'Amor, H.'

_publ_section_title
;
 NaMg4(AsO4)3
;
_journal_name_full 'Acta Crystallographica, Section E'
_journal_page_first i77
_journal_page_last i79
_journal_paper_doi 10.1107/S1600536804012772
_journal_volume 60
_journal_year 2004
_chemical_formula_structural NaMg4(AsO4)3
_chemical_formula_sum 'As3 Mg4 Na O12'
_space_group_IT_number 122
_symmetry_space_group_name_Hall 'I -4 2bw'
_symmetry_space_group_name_H-M 'I -4 2 d'
_cell_angle_alpha 90
_cell_angle_beta 90
_cell_angle_gamma 90
_cell_length_a 6.8170
_cell_length_b 6.8170
_cell_length_c 19.242
_cell_formula_units_Z 4
_cell_volume 894.204
_exptl_crystal_density_diffrn 3.989
_cod_original_formula_sum 'Na Mg4 As3 O12'
_cod_database_code 9007975

loop_
_symmetry_equiv_pos_as_xyz
x,y,z
1/2+x,1/2+y,1/2+z
1/2-y,-x,3/4+z
-y,1/2-x,1/4+z
y,-x,-z
1/2+y,1/2-x,1/2-z
-x,1/2+y,1/4-z
1/2-x,+y,3/4-z
-x,-y,z
1/2-x,1/2-y,1/2+z
1/2+y,x,3/4+z
+y,1/2+x,1/4+z
-y,x,-z
1/2-y,1/2+x,1/2-z
x,1/2-y,1/4-z
1/2+x,-y,3/4-z

loop_
_atom_site_aniso_label
_atom_site_aniso_U_11
_atom_site_aniso_U_22
_atom_site_aniso_U_33
_atom_site_aniso_U_12
_atom_site_aniso_U_13
_atom_site_aniso_U_23
Na 0.01210 0.01210 0.01410 0.00000 0.00000 0.00000
Mg1 0.00900 0.00520 0.00410 0.00000 0.00000 0.00000
Mg2 0.00590 0.00760 0.00560 0.00000 0.00000 0.00140
As1 0.00370 0.00370 0.00320 0.00000 0.00000 0.00000
As2 0.00480 0.00380 0.00410 0.00000 0.00000 0.00000
O1 0.00780 0.01040 0.00500 0.00040 0.00000 -0.00230
O2 0.00960 0.00260 0.00890 0.00130 -0.00220 0.00000
O3 0.01010 0.00480 0.00720 -0.00060 0.00160 -0.00380

loop_
_atom_site_label
_atom_site_fract_x
_atom_site_fract_y
_atom_site_fract_z
_atom_site_U_iso_or_equiv
Na 0.50000 -0.50000 0.00000 0.01280
Mg1 0.00000 -0.50000 0.02054 0.00610
Mg2 0.75880 -0.75000 0.12500 0.00640
As1 0.00000 0.00000 0.00000 0.00350
As2 0.34467 -0.75000 0.12500 0.00424
O1 0.50640 -0.79590 0.05961 0.00770
O2 0.22270 -0.54600 0.09958 0.00700
O3 -0.05810 0.20680 0.04410 0.00730

_cod_duplicate_entry 2203846
